data_7035070
loop_
_publ_author_name
'Wang, Chunyan'
'Lam, Ho-Chuen'
'Zhu, Nianyong'
'Wong, Keith Man-Chung'

_publ_section_title
;
 Introduction of luminescent rhenium(i), ruthenium(ii), iridium(iii) and
 rhodium(iii) systems into rhodamine-tethered ligands for the construction
 of bichromophoric chemosensors.
;
_journal_issue 34
_journal_name_full 'Dalton transactions (Cambridge, England : 2003)'
_journal_page_first 15250
_journal_page_last 15263
_journal_paper_doi 10.1039/c5dt00661a
_journal_volume 44
_journal_year 2015
_chemical_formula_sum 'C56 H49 F6 N7 O2 P Rh'
_chemical_formula_weight 1099.90
_space_group_crystal_system trigonal
_space_group_IT_number 148
_space_group_name_Hall '-R 3'
_space_group_name_H-M_alt 'R -3 :H'
_symmetry_space_group_name_Hall '-R 3'
_symmetry_space_group_name_H-M 'R -3 :H'
_atom_sites_solution_hydrogens geom
_audit_creation_method SHELXL-2014/7
_audit_update_record
;
2015-04-09 deposited with the CCDC.
2015-04-21 downloaded from the CCDC.
;
_cell_angle_alpha 90
_cell_angle_beta 90
_cell_angle_gamma 120
_cell_formula_units_Z 18
_cell_length_a 23.030(5)
_cell_length_b 23.030(5)
_cell_length_c 64.8842(12)
_cell_measurement_reflns_used 4280
_cell_measurement_temperature 298(2)
_cell_measurement_theta_max 23.3474
_cell_measurement_theta_min 2.3974
_cell_volume 29803(9)
_computing_cell_refinement 'Bruker XSCANS'
_computing_data_collection 'Bruker XSCANS'
_computing_data_reduction 'Bruker SHELXTL'
_computing_molecular_graphics 'Bruker SHELXTL'
_computing_publication_material 'Bruker SHELXTL'
_computing_structure_refinement 'SHELXL-2014/7 (Sheldrick, 2014)'
_computing_structure_solution 'Bruker SHELXTL'
_diffrn_ambient_temperature 298(2)
_diffrn_measured_fraction_theta_full 0.912
_diffrn_measured_fraction_theta_max 0.890
_diffrn_measurement_device_type 'Bruker P4'
_diffrn_measurement_method '\w scans'
_diffrn_radiation_type MoK\a
_diffrn_radiation_wavelength 0.71073
_diffrn_reflns_av_R_equivalents 0.0816
_diffrn_reflns_av_unetI/netI 0.1078
_diffrn_reflns_laue_measured_fraction_full 0.912
_diffrn_reflns_laue_measured_fraction_max 0.890
_diffrn_reflns_limit_h_max 25
_diffrn_reflns_limit_h_min -29
_diffrn_reflns_limit_k_max 29
_diffrn_reflns_limit_k_min -29
_diffrn_reflns_limit_l_max 67
_diffrn_reflns_limit_l_min -75
_diffrn_reflns_number 36615
_diffrn_reflns_point_group_measured_fraction_full 0.912
_diffrn_reflns_point_group_measured_fraction_max 0.890
_diffrn_reflns_theta_full 25.242
_diffrn_reflns_theta_max 27.497
_diffrn_reflns_theta_min 1.769
_exptl_absorpt_coefficient_mu 0.337
_exptl_absorpt_correction_T_max 0.7236
_exptl_absorpt_correction_T_min 0.6503
_exptl_absorpt_correction_type multi-scan
_exptl_absorpt_process_details SADABS
_exptl_crystal_colour yellow
_exptl_crystal_density_diffrn 1.103
_exptl_crystal_description block
_exptl_crystal_F_000 10152
_exptl_crystal_size_max 0.22
_exptl_crystal_size_mid 0.21
_exptl_crystal_size_min 0.12
_refine_diff_density_max 0.493
_refine_diff_density_min -0.652
_refine_diff_density_rms 0.063
_refine_ls_extinction_method none
_refine_ls_goodness_of_fit_ref 0.899
_refine_ls_hydrogen_treatment constr
_refine_ls_matrix_type full
_refine_ls_number_parameters 647
_refine_ls_number_reflns 13553
_refine_ls_number_restraints 2
_refine_ls_restrained_S_all 0.899
_refine_ls_R_factor_all 0.1751
_refine_ls_R_factor_gt 0.0653
_refine_ls_shift/su_max 0.001
_refine_ls_shift/su_mean 0.000
_refine_ls_structure_factor_coef Fsqd
_refine_ls_weighting_details 'w=1/[\s^2^(Fo^2^)+(0.1164P)^2^] where P=(Fo^2^+2Fc^2^)/3'
_refine_ls_weighting_scheme calc
_refine_ls_wR_factor_gt 0.1782
_refine_ls_wR_factor_ref 0.2293
_reflns_Friedel_coverage 0.000
_reflns_number_gt 4809
_reflns_number_total 13553
_reflns_threshold_expression 'I > 2\s(I)'
_cod_data_source_file c5dt00661a2.cif
_cod_data_source_block shelx
_cod_depositor_comments 'Adding full bibliography for 7035070.cif.'
_cod_original_cell_volume 29802(13)
_cod_database_code 7035070
_shelx_shelxl_version_number 2014/7
_shelx_space_group_comment
;
The symmetry employed for this shelxl refinement is uniquely defined
by the following loop, which should always be used as a source of
symmetry information in preference to the above space-group names.
They are only intended as comments.
;

loop_
_space_group_symop_operation_xyz
'x, y, z'
'-y, x-y, z'
'-x+y, -x, z'
'x+2/3, y+1/3, z+1/3'
'-y+2/3, x-y+1/3, z+1/3'
'-x+y+2/3, -x+1/3, z+1/3'
'x+1/3, y+2/3, z+2/3'
'-y+1/3, x-y+2/3, z+2/3'
'-x+y+1/3, -x+2/3, z+2/3'
'-x, -y, -z'
'y, -x+y, -z'
'x-y, x, -z'
'-x+2/3, -y+1/3, -z+1/3'
'y+2/3, -x+y+1/3, -z+1/3'
'x-y+2/3, x+1/3, -z+1/3'
'-x+1/3, -y+2/3, -z+2/3'
'y+1/3, -x+y+2/3, -z+2/3'
'x-y+1/3, x+2/3, -z+2/3'

loop_
_atom_site_label
_atom_site_type_symbol
_atom_site_fract_x
_atom_site_fract_y
_atom_site_fract_z
_atom_site_U_iso_or_equiv
_atom_site_adp_type
_atom_site_occupancy
_atom_site_site_symmetry_order
_atom_site_calc_flag
_atom_site_refinement_flags_posn
_atom_site_refinement_flags_adp
_atom_site_refinement_flags_occupancy
_atom_site_disorder_assembly
_atom_site_disorder_group
Rh1 Rh 0.73516(2) 0.94001(2) 0.14186(2) 0.0729(2) Uani 1 1 d . . . . .
O1 O 0.61206(18) 0.84123(19) 0.06203(8) 0.0998(15) Uani 1 1 d . . . . .
O2 O 0.8584(2) 1.1355(2) 0.06746(7) 0.0881(13) Uani 1 1 d . . . . .
N1 N 0.7430(3) 0.8505(2) 0.13900(8) 0.0790(14) Uani 1 1 d . . . . .
N2 N 0.7871(2) 0.9544(2) 0.11292(7) 0.0652(12) Uani 1 1 d . . . . .
N3 N 0.7672(2) 1.0292(2) 0.06724(7) 0.0594(11) Uani 1 1 d . . . . .
N4 N 0.4524(3) 0.9147(3) 0.06645(11) 0.113(2) Uani 1 1 d . . . . .
N5 N 0.7539(3) 0.7460(2) 0.06257(9) 0.0947(17) Uani 1 1 d D . . . .
N6 N 0.8201(3) 0.9839(3) 0.15863(10) 0.0860(16) Uani 1 1 d . . . . .
N7 N 0.6440(3) 0.9002(3) 0.12844(8) 0.0862(15) Uani 1 1 d . . . . .
C1 C 0.7209(4) 0.7986(4) 0.15172(11) 0.103(2) Uani 1 1 d . . . . .
H1 H 0.7001 0.7991 0.1640 0.124 Uiso 1 1 calc R U . . .
C2 C 0.7283(5) 0.7432(4) 0.14711(16) 0.134(3) Uani 1 1 d . . . . .
H2 H 0.7115 0.7069 0.1561 0.161 Uiso 1 1 calc R U . . .
C3 C 0.7599(5) 0.7422(4) 0.12954(15) 0.126(3) Uani 1 1 d . . . . .
H3 H 0.7657 0.7060 0.1265 0.151 Uiso 1 1 calc R U . . .
C4 C 0.7832(4) 0.7960(3) 0.11625(11) 0.102(2) Uani 1 1 d . . . . .
H4 H 0.8053 0.7968 0.1042 0.122 Uiso 1 1 calc R U . . .
C5 C 0.7732(3) 0.8481(3) 0.12115(10) 0.0736(17) Uani 1 1 d . . . . .
C6 C 0.7970(3) 0.9067(3) 0.10802(9) 0.0684(15) Uani 1 1 d . . . . .
H6 H 0.8196 0.9094 0.0959 0.082 Uiso 1 1 calc R U . . .
C7 C 0.8145(3) 1.0149(3) 0.10017(9) 0.0673(15) Uani 1 1 d . . . . .
H7A H 0.8444 1.0134 0.0899 0.081 Uiso 1 1 calc R U . . .
H7B H 0.8405 1.0540 0.1088 0.081 Uiso 1 1 calc R U . . .
C8 C 0.7585(3) 1.0218(3) 0.08920(10) 0.0696(16) Uani 1 1 d . . . . .
H8A H 0.7156 0.9824 0.0922 0.084 Uiso 1 1 calc R U . . .
H8B H 0.7576 1.0604 0.0948 0.084 Uiso 1 1 calc R U . . .
C9 C 0.8160(3) 1.0865(3) 0.05802(10) 0.0656(15) Uani 1 1 d . . . . .
C10 C 0.8059(3) 1.0753(3) 0.03576(11) 0.0702(16) Uani 1 1 d . . . . .
C11 C 0.8424(3) 1.1167(3) 0.01918(13) 0.093(2) Uani 1 1 d . . . . .
H11 H 0.8790 1.1592 0.0214 0.111 Uiso 1 1 calc R U . . .
C12 C 0.8227(5) 1.0931(4) -0.00006(13) 0.110(3) Uani 1 1 d . . . . .
H12 H 0.8462 1.1199 -0.0112 0.132 Uiso 1 1 calc R U . . .
C13 C 0.7691(4) 1.0307(4) -0.00355(11) 0.099(2) Uani 1 1 d . . . . .
H13 H 0.7571 1.0159 -0.0171 0.119 Uiso 1 1 calc R U . . .
C14 C 0.7318(3) 0.9885(4) 0.01256(11) 0.0868(19) Uani 1 1 d . . . . .
H14 H 0.6949 0.9464 0.0101 0.104 Uiso 1 1 calc R U . . .
C15 C 0.7515(3) 1.0114(3) 0.03204(10) 0.0675(15) Uani 1 1 d . . . . .
C16 C 0.7228(3) 0.9763(3) 0.05262(9) 0.0616(14) Uani 1 1 d . . . . .
C17 C 0.5510(4) 1.0495(4) 0.06045(18) 0.171(5) Uani 1 1 d . . . . .
H17A H 0.5039 1.0307 0.0631 0.256 Uiso 1 1 calc R U . . .
H17B H 0.5763 1.0804 0.0712 0.256 Uiso 1 1 calc R U . . .
H17C H 0.5619 1.0727 0.0475 0.256 Uiso 1 1 calc R U . . .
C18 C 0.5679(3) 0.9940(3) 0.05966(12) 0.099(2) Uani 1 1 d . . . . .
C19 C 0.6324(3) 1.0068(3) 0.05602(11) 0.094(2) Uani 1 1 d . . . . .
H19 H 0.6654 1.0509 0.0534 0.113 Uiso 1 1 calc R U . . .
C20 C 0.6511(3) 0.9582(3) 0.05606(9) 0.0664(15) Uani 1 1 d . . . . .
C21 C 0.6022(3) 0.8958(3) 0.06032(10) 0.0715(17) Uani 1 1 d . . . . .
C22 C 0.5356(3) 0.8788(3) 0.06316(11) 0.087(2) Uani 1 1 d . . . . .
H22 H 0.5030 0.8342 0.0652 0.104 Uiso 1 1 calc R U . . .
C23 C 0.5181(3) 0.9273(3) 0.06296(11) 0.085(2) Uani 1 1 d . . . . .
C24 C 0.3979(3) 0.8463(4) 0.06738(17) 0.147(4) Uani 1 1 d . . . . .
H24A H 0.3952 0.8240 0.0544 0.176 Uiso 1 1 calc R U . . .
H24B H 0.4066 0.8227 0.0782 0.176 Uiso 1 1 calc R U . . .
C25 C 0.3351(4) 0.8435(5) 0.0713(2) 0.222(7) Uani 1 1 d . . . . .
H25A H 0.2998 0.7975 0.0718 0.334 Uiso 1 1 calc R U . . .
H25B H 0.3375 0.8649 0.0842 0.334 Uiso 1 1 calc R U . . .
H25C H 0.3260 0.8662 0.0604 0.334 Uiso 1 1 calc R U . . .
C26 C 0.8692(3) 0.8701(3) 0.05268(10) 0.0859(19) Uani 1 1 d . . . . .
H26A H 0.8655 0.8273 0.0550 0.129 Uiso 1 1 calc R U . . .
H26B H 0.8858 0.8853 0.0390 0.129 Uiso 1 1 calc R U . . .
H26C H 0.8996 0.9018 0.0626 0.129 Uiso 1 1 calc R U . . .
C27 C 0.8017(3) 0.8639(3) 0.05500(9) 0.0653(15) Uani 1 1 d . . . . .
C28 C 0.7916(3) 0.9169(3) 0.05257(8) 0.0639(15) Uani 1 1 d . . . . .
H28 H 0.8287 0.9579 0.0492 0.077 Uiso 1 1 calc R U . . .
C29 C 0.7298(3) 0.9149(3) 0.05478(9) 0.0622(15) Uani 1 1 d . . . . .
C30 C 0.6765(3) 0.8523(3) 0.05978(10) 0.0767(17) Uani 1 1 d . . . . .
C31 C 0.6829(3) 0.7967(3) 0.06240(11) 0.086(2) Uani 1 1 d . . . . .
H31 H 0.6455 0.7558 0.0657 0.103 Uiso 1 1 calc R U . . .
C32 C 0.7456(3) 0.8012(3) 0.06010(9) 0.0700(16) Uani 1 1 d . . . . .
C33 C 0.6967(5) 0.6793(4) 0.0694(2) 0.154(4) Uani 1 1 d D . . . .
H33C H 0.6842 0.6846 0.0832 0.184 Uiso 0.43(2) 1 calc R U P A 2
H33D H 0.6587 0.6683 0.0605 0.184 Uiso 0.43(2) 1 calc R U P A 2
H33A H 0.7149 0.6561 0.0772 0.184 Uiso 0.57(2) 1 calc R U P A 1
H33B H 0.6682 0.6872 0.0786 0.184 Uiso 0.57(2) 1 calc R U P A 1
C34 C 0.6594(9) 0.6395(8) 0.0543(3) 0.179(11) Uani 0.57(2) 1 d D . P A 1
H34D H 0.6244 0.5984 0.0601 0.268 Uiso 0.57(2) 1 calc R U P A 1
H34E H 0.6399 0.6612 0.0467 0.268 Uiso 0.57(2) 1 calc R U P A 1
H34F H 0.6867 0.6301 0.0453 0.268 Uiso 0.57(2) 1 calc R U P A 1
C34' C 0.7064(14) 0.6275(10) 0.0695(8) 0.31(3) Uani 0.43(2) 1 d D . P A 2
H34A H 0.6664 0.5884 0.0741 0.458 Uiso 0.43(2) 1 calc R U P A 2
H34B H 0.7172 0.6201 0.0558 0.458 Uiso 0.43(2) 1 calc R U P A 2
H34C H 0.7428 0.6365 0.0786 0.458 Uiso 0.43(2) 1 calc R U P A 2
C35 C 0.6960(4) 0.9211(4) 0.17004(13) 0.097(2) Uani 1 1 d . . . . .
C36 C 0.6280(5) 0.8875(4) 0.17541(14) 0.122(3) Uani 1 1 d . . . . .
H36 H 0.5959 0.8738 0.1650 0.146 Uiso 1 1 calc R U . . .
C37 C 0.6069(6) 0.8738(5) 0.19586(19) 0.147(4) Uani 1 1 d . . . . .
H37 H 0.5617 0.8500 0.1994 0.177 Uiso 1 1 calc R U . . .
C38 C 0.6577(9) 0.8980(6) 0.21091(18) 0.165(5) Uani 1 1 d . . . . .
H38 H 0.6452 0.8911 0.2247 0.198 Uiso 1 1 calc R U . . .
C39 C 0.7251(7) 0.9313(5) 0.20625(16) 0.141(4) Uani 1 1 d . . . . .
H39 H 0.7574 0.9454 0.2166 0.169 Uiso 1 1 calc R U . . .
C40 C 0.7425(5) 0.9427(4) 0.18619(12) 0.094(2) Uani 1 1 d . . . . .
C41 C 0.8118(5) 0.9776(4) 0.17990(14) 0.095(2) Uani 1 1 d . . . . .
C42 C 0.8694(6) 1.0066(5) 0.19257(13) 0.127(3) Uani 1 1 d . . . . .
H42 H 0.8646 1.0018 0.2068 0.153 Uiso 1 1 calc R U . . .
C43 C 0.9330(6) 1.0419(5) 0.1841(2) 0.142(4) Uani 1 1 d . . . . .
H43 H 0.9704 1.0622 0.1926 0.170 Uiso 1 1 calc R U . . .
C44 C 0.9404(4) 1.0469(4) 0.16339(15) 0.110(3) Uani 1 1 d . . . . .
H44 H 0.9827 1.0695 0.1574 0.131 Uiso 1 1 calc R U . . .
C45 C 0.8829(4) 1.0171(4) 0.15135(12) 0.097(2) Uani 1 1 d . . . . .
H45 H 0.8885 1.0204 0.1371 0.116 Uiso 1 1 calc R U . . .
C46 C 0.7267(3) 1.0213(3) 0.14071(9) 0.0719(16) Uani 1 1 d . . . . .
C47 C 0.7747(4) 1.0870(4) 0.14535(11) 0.095(2) Uani 1 1 d . . . . .
H47 H 0.8155 1.0955 0.1509 0.114 Uiso 1 1 calc R U . . .
C48 C 0.7639(5) 1.1408(4) 0.14195(14) 0.120(3) Uani 1 1 d . . . . .
H48 H 0.7969 1.1843 0.1453 0.144 Uiso 1 1 calc R U . . .
C49 C 0.7041(5) 1.1289(5) 0.13359(15) 0.136(3) Uani 1 1 d . . . . .
H49 H 0.6966 1.1645 0.1314 0.164 Uiso 1 1 calc R U . . .
C50 C 0.6554(5) 1.0652(5) 0.12850(13) 0.117(3) Uani 1 1 d . . . . .
H50 H 0.6152 1.0572 0.1226 0.140 Uiso 1 1 calc R U . . .
C51 C 0.6673(3) 1.0126(4) 0.13233(10) 0.0824(18) Uani 1 1 d . . . . .
C52 C 0.6206(3) 0.9440(4) 0.12672(10) 0.088(2) Uani 1 1 d . . . . .
C53 C 0.5535(4) 0.9191(5) 0.12010(13) 0.122(3) Uani 1 1 d . . . . .
H53 H 0.5363 0.9479 0.1190 0.147 Uiso 1 1 calc R U . . .
C54 C 0.5141(5) 0.8524(7) 0.11539(15) 0.148(4) Uani 1 1 d . . . . .
H54 H 0.4698 0.8360 0.1114 0.178 Uiso 1 1 calc R U . . .
C55 C 0.5399(5) 0.8089(5) 0.11659(14) 0.128(3) Uani 1 1 d . . . . .
H55 H 0.5138 0.7639 0.1131 0.153 Uiso 1 1 calc R U . . .
C56 C 0.6054(4) 0.8348(4) 0.12319(11) 0.099(2) Uani 1 1 d . . . . .
H56 H 0.6233 0.8066 0.1241 0.119 Uiso 1 1 calc R U . . .
P1 P 1.0000 1.0000 0.10191(6) 0.0884(10) Uani 1 3 d S T P . .
P2 P 0.3333 0.6667 0.10122(8) 0.1158(13) Uani 1 3 d S T P . .
F1 F 0.9436(2) 0.9432(2) 0.11553(9) 0.158(2) Uani 1 1 d . . . . .
F2 F 0.94356(19) 0.9984(2) 0.08750(8) 0.1323(16) Uani 1 1 d . . . . .
F3 F 0.3959(2) 0.7113(2) 0.08765(9) 0.1477(18) Uani 1 1 d . . . . .
F4 F 0.3509(3) 0.7295(3) 0.11518(11) 0.190(2) Uani 1 1 d . . . . .

loop_
_atom_site_aniso_label
_atom_site_aniso_U_11
_atom_site_aniso_U_22
_atom_site_aniso_U_33
_atom_site_aniso_U_23
_atom_site_aniso_U_13
_atom_site_aniso_U_12
Rh1 0.0841(4) 0.0811(4) 0.0574(4) 0.0001(3) 0.0045(3) 0.0441(3)
O1 0.055(2) 0.065(3) 0.181(5) 0.023(3) 0.015(3) 0.031(2)
O2 0.078(3) 0.066(3) 0.096(4) -0.003(2) 0.012(2) 0.017(2)
N1 0.103(4) 0.083(4) 0.051(4) 0.015(3) 0.003(3) 0.046(3)
N2 0.074(3) 0.064(3) 0.061(3) 0.000(2) -0.004(2) 0.037(3)
N3 0.064(3) 0.057(3) 0.053(4) 0.004(2) 0.008(2) 0.026(2)
N4 0.067(4) 0.099(4) 0.180(7) 0.029(4) 0.024(4) 0.046(3)
N5 0.088(4) 0.057(3) 0.144(5) 0.008(3) 0.014(3) 0.040(3)
N6 0.102(4) 0.095(4) 0.075(5) -0.009(3) 0.007(3) 0.059(4)
N7 0.090(4) 0.097(4) 0.068(4) -0.002(3) 0.016(3) 0.044(4)
C1 0.147(7) 0.112(6) 0.065(5) 0.022(4) 0.017(4) 0.075(5)
C2 0.200(10) 0.097(6) 0.121(9) 0.022(6) 0.001(7) 0.087(7)
C3 0.200(9) 0.095(6) 0.107(8) 0.011(5) 0.006(7) 0.092(6)
C4 0.165(7) 0.089(5) 0.076(5) -0.003(4) -0.005(5) 0.081(5)
C5 0.098(5) 0.059(4) 0.062(5) 0.004(3) -0.005(4) 0.038(3)
C6 0.075(4) 0.080(4) 0.055(4) -0.005(3) -0.006(3) 0.042(3)
C7 0.070(4) 0.078(4) 0.056(4) 0.001(3) 0.002(3) 0.039(3)
C8 0.072(4) 0.065(4) 0.073(5) 0.000(3) 0.008(3) 0.034(3)
C9 0.065(4) 0.060(4) 0.067(5) 0.008(3) 0.010(3) 0.028(3)
C10 0.065(4) 0.071(4) 0.076(5) 0.011(3) 0.014(3) 0.034(3)
C11 0.095(5) 0.086(5) 0.077(6) 0.021(4) 0.024(4) 0.030(4)
C12 0.146(7) 0.114(6) 0.061(6) 0.030(5) 0.032(5) 0.057(6)
C13 0.134(7) 0.120(6) 0.050(5) 0.006(4) 0.011(4) 0.069(6)
C14 0.105(5) 0.104(5) 0.053(5) 0.000(4) 0.002(4) 0.053(4)
C15 0.071(4) 0.075(4) 0.059(5) 0.007(3) 0.008(3) 0.039(3)
C16 0.061(3) 0.063(3) 0.058(4) 0.002(3) 0.005(3) 0.029(3)
C17 0.111(6) 0.114(6) 0.321(15) 0.056(8) 0.058(8) 0.081(6)
C18 0.083(5) 0.077(5) 0.151(7) 0.028(4) 0.019(4) 0.051(4)
C19 0.071(4) 0.076(4) 0.140(7) 0.027(4) 0.025(4) 0.040(4)
C20 0.059(3) 0.060(3) 0.078(5) 0.012(3) 0.005(3) 0.028(3)
C21 0.058(4) 0.070(4) 0.094(5) 0.012(3) 0.006(3) 0.037(3)
C22 0.062(4) 0.074(4) 0.126(6) 0.021(4) 0.010(4) 0.035(3)
C23 0.064(4) 0.082(4) 0.111(6) 0.017(4) 0.006(3) 0.038(4)
C24 0.064(5) 0.123(7) 0.257(12) 0.051(7) 0.026(6) 0.049(5)
C25 0.079(6) 0.151(9) 0.45(2) 0.037(11) 0.021(9) 0.065(6)
C26 0.069(4) 0.087(4) 0.105(6) -0.008(4) 0.010(4) 0.041(3)
C27 0.062(3) 0.068(4) 0.071(4) -0.013(3) -0.005(3) 0.036(3)
C28 0.057(3) 0.070(4) 0.060(4) 0.002(3) 0.012(3) 0.027(3)
C29 0.064(3) 0.055(3) 0.065(4) 0.006(3) 0.011(3) 0.027(3)
C30 0.054(4) 0.074(4) 0.102(5) 0.006(3) 0.003(3) 0.032(3)
C31 0.064(4) 0.062(4) 0.135(6) 0.013(4) 0.010(4) 0.033(3)
C32 0.068(4) 0.066(4) 0.075(5) -0.008(3) -0.004(3) 0.033(3)
C33 0.116(7) 0.075(6) 0.289(14) -0.009(7) -0.012(8) 0.062(6)
C34 0.143(17) 0.095(13) 0.29(3) -0.042(15) -0.001(17) 0.053(12)
C34' 0.14(3) 0.16(3) 0.64(9) 0.12(4) 0.06(4) 0.09(2)
C35 0.100(6) 0.108(6) 0.092(7) 0.001(5) 0.009(5) 0.059(5)
C36 0.149(8) 0.152(8) 0.077(7) 0.011(5) 0.025(5) 0.085(7)
C37 0.180(11) 0.172(10) 0.090(9) 0.011(7) 0.057(7) 0.089(8)
C38 0.292(18) 0.171(11) 0.071(9) 0.014(7) 0.043(11) 0.144(13)
C39 0.199(11) 0.170(10) 0.066(8) -0.009(6) 0.007(7) 0.101(9)
C40 0.143(8) 0.107(5) 0.041(6) -0.006(4) -0.001(5) 0.070(5)
C41 0.128(7) 0.095(5) 0.084(7) -0.013(4) -0.012(5) 0.073(5)
C42 0.185(10) 0.172(9) 0.080(7) -0.046(6) -0.061(7) 0.130(8)
C43 0.133(8) 0.168(9) 0.162(11) -0.070(8) -0.063(8) 0.104(8)
C44 0.105(6) 0.149(7) 0.093(7) -0.046(5) -0.029(5) 0.078(5)
C45 0.124(6) 0.118(6) 0.079(6) -0.025(5) -0.028(5) 0.084(5)
C46 0.081(4) 0.101(5) 0.049(4) -0.010(3) 0.003(3) 0.057(4)
C47 0.099(5) 0.091(5) 0.104(6) -0.011(4) -0.003(4) 0.054(4)
C48 0.143(7) 0.094(6) 0.136(8) -0.028(5) -0.029(6) 0.068(6)
C49 0.173(9) 0.129(8) 0.152(9) -0.034(7) -0.040(7) 0.109(7)
C50 0.141(7) 0.139(7) 0.112(7) -0.019(6) -0.033(5) 0.101(7)
C51 0.083(5) 0.095(5) 0.076(5) -0.010(4) 0.000(4) 0.049(4)
C52 0.078(5) 0.129(6) 0.060(5) -0.001(4) 0.003(3) 0.053(5)
C53 0.107(7) 0.158(8) 0.110(7) -0.019(6) -0.016(5) 0.072(6)
C54 0.103(7) 0.183(11) 0.131(9) -0.019(8) -0.007(6) 0.052(8)
C55 0.101(7) 0.120(7) 0.119(8) -0.017(6) -0.003(5) 0.023(6)
C56 0.090(5) 0.094(5) 0.096(6) -0.007(4) 0.000(4) 0.032(4)
P1 0.0721(12) 0.0721(12) 0.121(3) 0.000 0.000 0.0360(6)
P2 0.0923(15) 0.0923(15) 0.163(4) 0.000 0.000 0.0461(8)
F1 0.129(4) 0.139(4) 0.167(5) 0.069(4) 0.029(3) 0.037(3)
F2 0.087(3) 0.139(4) 0.182(5) 0.036(3) -0.006(3) 0.064(3)
F3 0.113(3) 0.129(4) 0.194(5) 0.010(3) 0.027(3) 0.055(3)
F4 0.159(5) 0.136(4) 0.266(7) -0.051(4) -0.012(5) 0.069(4)

loop_
_atom_type_symbol
_atom_type_description
_atom_type_scat_dispersion_real
_atom_type_scat_dispersion_imag
_atom_type_scat_source
Rh Rh -1.1178 0.9187 'International Tables Vol C Tables 4.2.6.8 and 6.1.1.4'
O O 0.0106 0.0060 'International Tables Vol C Tables 4.2.6.8 and 6.1.1.4'
N N 0.0061 0.0033 'International Tables Vol C Tables 4.2.6.8 and 6.1.1.4'
C C 0.0033 0.0016 'International Tables Vol C Tables 4.2.6.8 and 6.1.1.4'
P P 0.1023 0.0942 'International Tables Vol C Tables 4.2.6.8 and 6.1.1.4'
F F 0.0171 0.0103 'International Tables Vol C Tables 4.2.6.8 and 6.1.1.4'
H H 0.0000 0.0000 'International Tables Vol C Tables 4.2.6.8 and 6.1.1.4'

loop_
_geom_angle_atom_site_label_1
_geom_angle_atom_site_label_2
_geom_angle_atom_site_label_3
_geom_angle
_geom_angle_site_symmetry_1
_geom_angle_site_symmetry_3
C46 Rh1 C35 89.6(3) . .
C46 Rh1 N6 94.4(2) . .
C35 Rh1 N6 80.4(3) . .
C46 Rh1 N7 80.9(3) . .
C35 Rh1 N7 92.4(3) . .
N6 Rh1 N7 171.5(2) . .
C46 Rh1 N2 97.5(2) . .
C35 Rh1 N2 171.2(2) . .
N6 Rh1 N2 93.9(2) . .
N7 Rh1 N2 93.73(18) . .
C46 Rh1 N1 172.9(2) . .
C35 Rh1 N1 96.6(2) . .
N6 Rh1 N1 90.1(2) . .
N7 Rh1 N1 95.3(2) . .
N2 Rh1 N1 76.60(19) . .
C30 O1 C21 118.1(4) . .
C1 N1 C5 117.8(6) . .
C1 N1 Rh1 128.8(5) . .
C5 N1 Rh1 113.4(4) . .
C6 N2 C7 120.2(5) . .
C6 N2 Rh1 114.2(4) . .
C7 N2 Rh1 125.4(4) . .
C9 N3 C8 123.1(5) . .
C9 N3 C16 114.2(5) . .
C8 N3 C16 122.7(4) . .
C23 N4 C24 119.3(6) . .
C32 N5 C33 121.3(5) . .
C45 N6 C41 117.5(7) . .
C45 N6 Rh1 126.7(5) . .
C41 N6 Rh1 115.8(5) . .
C56 N7 C52 121.2(6) . .
C56 N7 Rh1 124.7(5) . .
C52 N7 Rh1 113.9(5) . .
N1 C1 C2 121.3(7) . .
N1 C1 H1 119.3 . .
C2 C1 H1 119.3 . .
C3 C2 C1 120.2(8) . .
C3 C2 H2 119.9 . .
C1 C2 H2 119.9 . .
C2 C3 C4 118.7(8) . .
C2 C3 H3 120.6 . .
C4 C3 H3 120.6 . .
C5 C4 C3 118.9(7) . .
C5 C4 H4 120.6 . .
C3 C4 H4 120.6 . .
N1 C5 C4 123.0(6) . .
N1 C5 C6 115.0(5) . .
C4 C5 C6 122.0(7) . .
N2 C6 C5 120.7(6) . .
N2 C6 H6 119.6 . .
C5 C6 H6 119.6 . .
N2 C7 C8 111.8(4) . .
N2 C7 H7A 109.2 . .
C8 C7 H7A 109.2 . .
N2 C7 H7B 109.2 . .
C8 C7 H7B 109.2 . .
H7A C7 H7B 107.9 . .
N3 C8 C7 113.2(5) . .
N3 C8 H8A 108.9 . .
C7 C8 H8A 108.9 . .
N3 C8 H8B 108.9 . .
C7 C8 H8B 108.9 . .
H8A C8 H8B 107.8 . .
O2 C9 N3 124.1(6) . .
O2 C9 C10 129.7(5) . .
N3 C9 C10 106.2(5) . .
C15 C10 C11 120.0(6) . .
C15 C10 C9 109.6(5) . .
C11 C10 C9 130.4(6) . .
C12 C11 C10 118.0(7) . .
C12 C11 H11 121.0 . .
C10 C11 H11 121.0 . .
C11 C12 C13 121.5(7) . .
C11 C12 H12 119.2 . .
C13 C12 H12 119.2 . .
C12 C13 C14 121.8(7) . .
C12 C13 H13 119.1 . .
C14 C13 H13 119.1 . .
C15 C14 C13 117.3(7) . .
C15 C14 H14 121.4 . .
C13 C14 H14 121.4 . .
C14 C15 C10 121.3(6) . .
C14 C15 C16 129.4(6) . .
C10 C15 C16 109.2(5) . .
N3 C16 C20 110.2(4) . .
N3 C16 C29 111.0(4) . .
C20 C16 C29 110.1(4) . .
N3 C16 C15 100.7(4) . .
C20 C16 C15 113.6(5) . .
C29 C16 C15 110.9(4) . .
C18 C17 H17A 109.5 . .
C18 C17 H17B 109.5 . .
H17A C17 H17B 109.5 . .
C18 C17 H17C 109.5 . .
H17A C17 H17C 109.5 . .
H17B C17 H17C 109.5 . .
C19 C18 C23 117.6(6) . .
C19 C18 C17 122.0(6) . .
C23 C18 C17 120.4(6) . .
C18 C19 C20 124.2(6) . .
C18 C19 H19 117.9 . .
C20 C19 H19 117.9 . .
C21 C20 C19 115.7(5) . .
C21 C20 C16 123.0(5) . .
C19 C20 C16 121.2(5) . .
C20 C21 O1 124.0(5) . .
C20 C21 C22 123.0(5) . .
O1 C21 C22 113.0(5) . .
C23 C22 C21 120.2(6) . .
C23 C22 H22 119.9 . .
C21 C22 H22 119.9 . .
C22 C23 C18 119.0(6) . .
C22 C23 N4 123.8(6) . .
C18 C23 N4 117.2(6) . .
C25 C24 N4 111.3(7) . .
C25 C24 H24A 109.4 . .
N4 C24 H24A 109.4 . .
C25 C24 H24B 109.4 . .
N4 C24 H24B 109.4 . .
H24A C24 H24B 108.0 . .
C24 C25 H25A 109.5 . .
C24 C25 H25B 109.5 . .
H25A C25 H25B 109.5 . .
C24 C25 H25C 109.5 . .
H25A C25 H25C 109.5 . .
H25B C25 H25C 109.5 . .
C27 C26 H26A 109.5 . .
C27 C26 H26B 109.5 . .
H26A C26 H26B 109.5 . .
C27 C26 H26C 109.5 . .
H26A C26 H26C 109.5 . .
H26B C26 H26C 109.5 . .
C28 C27 C32 117.7(5) . .
C28 C27 C26 122.5(5) . .
C32 C27 C26 119.8(5) . .
C27 C28 C29 125.6(5) . .
C27 C28 H28 117.2 . .
C29 C28 H28 117.2 . .
C30 C29 C28 114.4(5) . .
C30 C29 C16 122.9(5) . .
C28 C29 C16 122.7(5) . .
C31 C30 O1 114.9(5) . .
C31 C30 C29 123.2(5) . .
O1 C30 C29 121.8(5) . .
C30 C31 C32 120.3(6) . .
C30 C31 H31 119.8 . .
C32 C31 H31 119.8 . .
N5 C32 C31 121.9(5) . .
N5 C32 C27 119.3(5) . .
C31 C32 C27 118.8(5) . .
C34' C33 N5 117.9(13) . .
C34 C33 N5 115.1(13) . .
C34' C33 H33C 107.8 . .
N5 C33 H33C 107.8 . .
C34' C33 H33D 107.8 . .
N5 C33 H33D 107.8 . .
H33C C33 H33D 107.2 . .
C34 C33 H33A 108.5 . .
N5 C33 H33A 108.5 . .
C34 C33 H33B 108.5 . .
N5 C33 H33B 108.5 . .
H33A C33 H33B 107.5 . .
C33 C34 H34D 109.5 . .
C33 C34 H34E 109.5 . .
H34D C34 H34E 109.5 . .
C33 C34 H34F 109.5 . .
H34D C34 H34F 109.5 . .
H34E C34 H34F 109.5 . .
C33 C34' H34A 109.5 . .
C33 C34' H34B 109.5 . .
H34A C34' H34B 109.5 . .
C33 C34' H34C 109.5 . .
H34A C34' H34C 109.5 . .
H34B C34' H34C 109.5 . .
C40 C35 C36 117.1(8) . .
C40 C35 Rh1 115.4(6) . .
C36 C35 Rh1 127.5(7) . .
C37 C36 C35 121.9(9) . .
C37 C36 H36 119.0 . .
C35 C36 H36 119.0 . .
C36 C37 C38 116.4(11) . .
C36 C37 H37 121.8 . .
C38 C37 H37 121.8 . .
C39 C38 C37 123.4(11) . .
C39 C38 H38 118.3 . .
C37 C38 H38 118.3 . .
C40 C39 C38 117.6(11) . .
C40 C39 H39 121.2 . .
C38 C39 H39 121.2 . .
C39 C40 C35 123.6(9) . .
C39 C40 C41 121.3(9) . .
C35 C40 C41 115.0(7) . .
N6 C41 C42 118.7(8) . .
N6 C41 C40 113.3(7) . .
C42 C41 C40 128.0(9) . .
C43 C42 C41 121.0(9) . .
C43 C42 H42 119.5 . .
C41 C42 H42 119.5 . .
C44 C43 C42 119.7(9) . .
C44 C43 H43 120.1 . .
C42 C43 H43 120.1 . .
C43 C44 C45 118.0(9) . .
C43 C44 H44 121.0 . .
C45 C44 H44 121.0 . .
N6 C45 C44 125.1(8) . .
N6 C45 H45 117.5 . .
C44 C45 H45 117.5 . .
C47 C46 C51 115.5(6) . .
C47 C46 Rh1 128.4(5) . .
C51 C46 Rh1 115.8(5) . .
C46 C47 C48 122.3(7) . .
C46 C47 H47 118.9 . .
C48 C47 H47 118.9 . .
C49 C48 C47 119.3(8) . .
C49 C48 H48 120.3 . .
C47 C48 H48 120.3 . .
C50 C49 C48 120.8(8) . .
C50 C49 H49 119.6 . .
C48 C49 H49 119.6 . .
C49 C50 C51 118.5(8) . .
C49 C50 H50 120.8 . .
C51 C50 H50 120.8 . .
C50 C51 C46 123.6(7) . .
C50 C51 C52 122.9(7) . .
C46 C51 C52 113.3(6) . .
N7 C52 C53 118.6(8) . .
N7 C52 C51 115.7(6) . .
C53 C52 C51 125.7(8) . .
C54 C53 C52 119.8(9) . .
C54 C53 H53 120.1 . .
C52 C53 H53 120.1 . .
C53 C54 C55 120.6(10) . .
C53 C54 H54 119.7 . .
C55 C54 H54 119.7 . .
C56 C55 C54 118.0(9) . .
C56 C55 H55 121.0 . .
C54 C55 H55 121.0 . .
N7 C56 C55 121.7(8) . .
N7 C56 H56 119.1 . .
C55 C56 H56 119.1 . .
F1 P1 F1 91.6(3) 2_765 3_675
F1 P1 F1 91.6(3) 2_765 .
F1 P1 F1 91.6(3) 3_675 .
F1 P1 F2 177.9(4) 2_765 .
F1 P1 F2 90.4(3) 3_675 .
F1 P1 F2 89.2(3) . .
F1 P1 F2 89.2(3) 2_765 2_765
F1 P1 F2 177.9(4) 3_675 2_765
F1 P1 F2 90.4(3) . 2_765
F2 P1 F2 88.8(3) . 2_765
F1 P1 F2 90.4(3) 2_765 3_675
F1 P1 F2 89.2(3) 3_675 3_675
F1 P1 F2 177.9(3) . 3_675
F2 P1 F2 88.8(3) . 3_675
F2 P1 F2 88.8(3) 2_765 3_675
F3 P2 F3 91.2(4) . 2_665
F3 P2 F3 91.2(4) . 3_565
F3 P2 F3 91.2(4) 2_665 3_565
F3 P2 F4 179.4(4) . 2_665
F3 P2 F4 89.5(3) 2_665 2_665
F3 P2 F4 89.0(3) 3_565 2_665
F3 P2 F4 89.0(3) . 3_565
F3 P2 F4 179.4(4) 2_665 3_565
F3 P2 F4 89.5(3) 3_565 3_565
F4 P2 F4 90.4(4) 2_665 3_565
F3 P2 F4 89.5(3) . .
F3 P2 F4 89.0(3) 2_665 .
F3 P2 F4 179.4(5) 3_565 .
F4 P2 F4 90.4(4) 2_665 .
F4 P2 F4 90.4(4) 3_565 .

loop_
_geom_bond_atom_site_label_1
_geom_bond_atom_site_label_2
_geom_bond_distance
_geom_bond_site_symmetry_2
Rh1 C46 1.977(6) .
Rh1 C35 1.988(8) .
Rh1 N6 2.014(6) .
Rh1 N7 2.020(6) .
Rh1 N2 2.161(5) .
Rh1 N1 2.166(5) .
O1 C30 1.383(6) .
O1 C21 1.387(6) .
O2 C9 1.224(7) .
N1 C1 1.326(8) .
N1 C5 1.366(7) .
N2 C6 1.267(6) .
N2 C7 1.465(7) .
N3 C9 1.370(7) .
N3 C8 1.438(7) .
N3 C16 1.478(6) .
N4 C23 1.410(7) .
N4 C24 1.443(9) .
N5 C32 1.387(7) .
N5 C33 1.505(10) .
N6 C45 1.340(9) .
N6 C41 1.391(9) .
N7 C56 1.355(8) .
N7 C52 1.366(8) .
C1 C2 1.402(10) .
C1 H1 0.9300 .
C2 C3 1.359(11) .
C2 H2 0.9300 .
C3 C4 1.379(9) .
C3 H3 0.9300 .
C4 C5 1.366(8) .
C4 H4 0.9300 .
C5 C6 1.453(8) .
C6 H6 0.9300 .
C7 C8 1.549(7) .
C7 H7A 0.9700 .
C7 H7B 0.9700 .
C8 H8A 0.9700 .
C8 H8B 0.9700 .
C9 C10 1.465(9) .
C10 C15 1.396(8) .
C10 C11 1.404(8) .
C11 C12 1.347(9) .
C11 H11 0.9300 .
C12 C13 1.367(9) .
C12 H12 0.9300 .
C13 C14 1.393(9) .
C13 H13 0.9300 .
C14 C15 1.357(8) .
C14 H14 0.9300 .
C15 C16 1.530(8) .
C16 C20 1.503(7) .
C16 C29 1.509(7) .
C17 C18 1.513(9) .
C17 H17A 0.9600 .
C17 H17B 0.9600 .
C17 H17C 0.9600 .
C18 C19 1.383(8) .
C18 C23 1.399(8) .
C19 C20 1.385(7) .
C19 H19 0.9300 .
C20 C21 1.339(7) .
C21 C22 1.393(7) .
C22 C23 1.366(8) .
C22 H22 0.9300 .
C24 C25 1.438(10) .
C24 H24A 0.9700 .
C24 H24B 0.9700 .
C25 H25A 0.9600 .
C25 H25B 0.9600 .
C25 H25C 0.9600 .
C26 C27 1.495(7) .
C26 H26A 0.9600 .
C26 H26B 0.9600 .
C26 H26C 0.9600 .
C27 C28 1.359(7) .
C27 C32 1.413(7) .
C28 C29 1.409(7) .
C28 H28 0.9300 .
C29 C30 1.385(7) .
C30 C31 1.370(7) .
C31 C32 1.402(7) .
C31 H31 0.9300 .
C33 C34' 1.317(17) .
C33 C34 1.320(16) .
C33 H33C 0.9700 .
C33 H33D 0.9700 .
C33 H33A 0.9700 .
C33 H33B 0.9700 .
C34 H34D 0.9600 .
C34 H34E 0.9600 .
C34 H34F 0.9600 .
C34' H34A 0.9600 .
C34' H34B 0.9600 .
C34' H34C 0.9600 .
C35 C40 1.399(10) .
C35 C36 1.401(10) .
C36 C37 1.394(12) .
C36 H36 0.9300 .
C37 C38 1.408(14) .
C37 H37 0.9300 .
C38 C39 1.377(14) .
C38 H38 0.9300 .
C39 C40 1.349(11) .
C39 H39 0.9300 .
C40 C41 1.441(10) .
C41 C42 1.413(10) .
C42 C43 1.384(13) .
C42 H42 0.9300 .
C43 C44 1.352(12) .
C43 H43 0.9300 .
C44 C45 1.386(9) .
C44 H44 0.9300 .
C45 H45 0.9300 .
C46 C47 1.390(8) .
C46 C51 1.391(8) .
C47 C48 1.398(9) .
C47 H47 0.9300 .
C48 C49 1.375(11) .
C48 H48 0.9300 .
C49 C50 1.369(10) .
C49 H49 0.9300 .
C50 C51 1.390(9) .
C50 H50 0.9300 .
C51 C52 1.446(9) .
C52 C53 1.419(10) .
C53 C54 1.371(12) .
C53 H53 0.9300 .
C54 C55 1.400(12) .
C54 H54 0.9300 .
C55 C56 1.383(10) .
C55 H55 0.9300 .
C56 H56 0.9300 .
P1 F1 1.574(5) 2_765
P1 F1 1.574(5) 3_675
P1 F1 1.574(5) .
P1 F2 1.587(4) .
P1 F2 1.587(4) 2_765
P1 F2 1.587(4) 3_675
P2 F3 1.557(5) .
P2 F3 1.557(5) 2_665
P2 F3 1.557(5) 3_565
P2 F4 1.579(6) 2_665
P2 F4 1.579(6) 3_565
P2 F4 1.579(6) .
